data_7249242
loop_
_publ_author_name
'Joshi, Om Prakash'
'Thirumoorthi, Ramalingam'
'Pardasani, Ram T.'
'Ray, Sriparna'
'Dash, Chandrakanta'

_publ_section_title
;
 Palladium(ii) complexes bearing mesoionic carbene ligands: catalytic
 application in domino Sonogashira coupling/cyclization reactions for
 one-pot synthesis of benzofuran and indole derivatives.
;
_journal_issue 37
_journal_name_full 'RSC advances'
_journal_page_first 27141
_journal_page_last 27152
_journal_paper_doi 10.1039/d4ra03485f
_journal_volume 14
_journal_year 2024
_chemical_formula_moiety 'C24 H26 I2 N4 Pd'
_chemical_formula_sum 'C24 H26 I2 N4 Pd'
_chemical_formula_weight 730.69
_space_group_crystal_system monoclinic
_space_group_IT_number 14
_space_group_name_Hall '-P 2yn'
_space_group_name_H-M_alt 'P 1 21/n 1'
_atom_sites_solution_hydrogens geom
_audit_creation_method SHELXL-2016/4
_audit_update_record
;
2024-03-01 deposited with the CCDC.	2024-08-08 downloaded from the CCDC.
;
_cell_angle_alpha 90
_cell_angle_beta 96.3530(10)
_cell_angle_gamma 90
_cell_formula_units_Z 8
_cell_length_a 9.5780(3)
_cell_length_b 16.2412(6)
_cell_length_c 33.3733(12)
_cell_measurement_reflns_used 27391
_cell_measurement_temperature 145(2)
_cell_measurement_theta_max 25.70
_cell_measurement_theta_min 2.29
_cell_volume 5159.6(3)
_computing_cell_refinement 'SAINT V8.38A (?, 2016)'
_computing_data_reduction 'SAINT V8.38A (?, 2016)'
_computing_structure_refinement 'SHELXL-2016/4 (Sheldrick, 2016)'
_computing_structure_solution 'SHELXT 2014/5 (Sheldrick, 2014)'
_diffrn_ambient_temperature 145(2)
_diffrn_measured_fraction_theta_full 0.998
_diffrn_measured_fraction_theta_max 0.996
_diffrn_measurement_device_type 'Bruker APEX-II CCD'
_diffrn_measurement_method '\f and \w scans'
_diffrn_radiation_type MoK\a
_diffrn_radiation_wavelength 0.71073
_diffrn_reflns_av_R_equivalents 0.0509
_diffrn_reflns_av_unetI/netI 0.0365
_diffrn_reflns_Laue_measured_fraction_full 0.998
_diffrn_reflns_Laue_measured_fraction_max 0.996
_diffrn_reflns_limit_h_max 10
_diffrn_reflns_limit_h_min -11
_diffrn_reflns_limit_k_max 19
_diffrn_reflns_limit_k_min -19
_diffrn_reflns_limit_l_max 40
_diffrn_reflns_limit_l_min -40
_diffrn_reflns_number 52632
_diffrn_reflns_point_group_measured_fraction_full 0.998
_diffrn_reflns_point_group_measured_fraction_max 0.996
_diffrn_reflns_theta_full 25.242
_diffrn_reflns_theta_max 25.724
_diffrn_reflns_theta_min 2.228
_exptl_absorpt_coefficient_mu 3.131
_exptl_absorpt_correction_T_max 0.668
_exptl_absorpt_correction_T_min 0.573
_exptl_absorpt_correction_type empirical
_exptl_absorpt_process_details SADABS
_exptl_crystal_colour Orange
_exptl_crystal_density_diffrn 1.881
_exptl_crystal_description Needle
_exptl_crystal_F_000 2800
_exptl_crystal_size_max 0.200
_exptl_crystal_size_mid 0.170
_exptl_crystal_size_min 0.140
_refine_diff_density_max 1.571
_refine_diff_density_min -0.866
_refine_diff_density_rms 0.127
_refine_ls_extinction_method none
_refine_ls_goodness_of_fit_ref 1.206
_refine_ls_hydrogen_treatment constr
_refine_ls_matrix_type full
_refine_ls_number_parameters 567
_refine_ls_number_reflns 9808
_refine_ls_number_restraints 0
_refine_ls_restrained_S_all 1.206
_refine_ls_R_factor_all 0.0498
_refine_ls_R_factor_gt 0.0430
_refine_ls_shift/su_max 0.002
_refine_ls_shift/su_mean 0.000
_refine_ls_structure_factor_coef Fsqd
_refine_ls_weighting_details 'w=1/[\s^2^(Fo^2^)+32.2824P] where P=(Fo^2^+2Fc^2^)/3'
_refine_ls_weighting_scheme calc
_refine_ls_wR_factor_gt 0.0883
_refine_ls_wR_factor_ref 0.0906
_reflns_Friedel_coverage 0.000
_reflns_number_gt 8797
_reflns_number_total 9808
_reflns_threshold_expression 'I > 2\s(I)'
_cod_data_source_file d4ra03485f2.cif
_cod_data_source_block shelx
_cod_depositor_comments
;
The following automatic conversions were performed:

data item '_exptl_absorpt_correction_type' value 'Empirical' was
changed to 'empirical' in accordance with the
/home/data/users/saulius/crontab/automatic-downloads/rss-feeds/RSC/lib/dictionaries/cif_core.dic
dictionary named 'cif_core.dic' version 2.4.2 last updated on
2011-04-26.

Automatic conversion script
Id: cif_fix_values 8170 2020-07-09 18:12:32Z antanas 
;
_cod_original_sg_symbol_H-M 'P 21/n'
_cod_database_code 7249242
_shelx_shelxl_version_number 2016/4
_shelx_space_group_comment
;
The symmetry employed for this shelxl refinement is uniquely defined
by the following loop, which should always be used as a source of
symmetry information in preference to the above space-group names.
They are only intended as comments.
;
_shelx_estimated_absorpt_t_min 0.573
_shelx_estimated_absorpt_t_max 0.668

loop_
_space_group_symop_operation_xyz
'x, y, z'
'-x+1/2, y+1/2, -z+1/2'
'-x, -y, -z'
'x-1/2, -y-1/2, z-1/2'

loop_
_atom_site_label
_atom_site_type_symbol
_atom_site_fract_x
_atom_site_fract_y
_atom_site_fract_z
_atom_site_U_iso_or_equiv
_atom_site_adp_type
_atom_site_occupancy
_atom_site_site_symmetry_order
_atom_site_calc_flag
_atom_site_refinement_flags_posn
_atom_site_refinement_flags_adp
_atom_site_refinement_flags_occupancy
_atom_site_disorder_assembly
_atom_site_disorder_group
C1 C 0.1445(6) 0.5113(4) 0.63104(17) 0.0228(12) Uani 1 1 d . . . . .
C2 C 0.0584(6) 0.5792(4) 0.62379(17) 0.0240(12) Uani 1 1 d . . . . .
C3 C 0.0722(6) 0.6479(4) 0.59600(18) 0.0240(13) Uani 1 1 d . . . . .
C4 C 0.0628(6) 0.6324(4) 0.55449(19) 0.0289(14) Uani 1 1 d . . . . .
H4 H 0.042708 0.578474 0.544439 0.035 Uiso 1 1 calc R U . . .
C5 C 0.0831(7) 0.6962(4) 0.5282(2) 0.0310(14) Uani 1 1 d . . . . .
H5 H 0.079135 0.685416 0.500118 0.037 Uiso 1 1 calc R U . . .
C6 C 0.1090(6) 0.7754(4) 0.54228(19) 0.0298(14) Uani 1 1 d . . . . .
H6 H 0.119921 0.819057 0.523926 0.036 Uiso 1 1 calc R U . . .
C7 C 0.1188(6) 0.7908(4) 0.5834(2) 0.0331(15) Uani 1 1 d . . . . .
H7 H 0.138019 0.844903 0.593332 0.040 Uiso 1 1 calc R U . . .
C8 C 0.1007(6) 0.7275(4) 0.60983(18) 0.0279(13) Uani 1 1 d . . . . .
H8 H 0.107809 0.738488 0.637941 0.033 Uiso 1 1 calc R U . . .
C9 C -0.1667(7) 0.6257(5) 0.6518(2) 0.0449(19) Uani 1 1 d . . . . .
H9A H -0.251095 0.592191 0.654982 0.054 Uiso 1 1 calc R U . . .
H9B H -0.186323 0.658679 0.626831 0.054 Uiso 1 1 calc R U . . .
C10 C -0.1387(10) 0.6828(6) 0.6873(3) 0.070(3) Uani 1 1 d . . . . .
H10A H -0.063124 0.721027 0.682553 0.105 Uiso 1 1 calc R U . . .
H10B H -0.110663 0.650535 0.711682 0.105 Uiso 1 1 calc R U . . .
H10C H -0.224152 0.713946 0.690778 0.105 Uiso 1 1 calc R U . . .
C11 C 0.1205(6) 0.3887(4) 0.67753(17) 0.0243(13) Uani 1 1 d . . . . .
C12 C 0.2267(6) 0.3871(4) 0.70977(19) 0.0309(14) Uani 1 1 d . . . . .
C13 C 0.2680(7) 0.3108(4) 0.7251(2) 0.0372(16) Uani 1 1 d . . . . .
H13 H 0.343170 0.307649 0.746140 0.045 Uiso 1 1 calc R U . . .
C14 C 0.2025(7) 0.2378(4) 0.7106(2) 0.0354(16) Uani 1 1 d . . . . .
C15 C 0.0936(7) 0.2434(4) 0.6803(2) 0.0354(15) Uani 1 1 d . . . . .
H15 H 0.048059 0.194256 0.670495 0.042 Uiso 1 1 calc R U . . .
C16 C 0.0470(6) 0.3190(4) 0.66330(19) 0.0296(14) Uani 1 1 d . . . . .
C17 C 0.2871(8) 0.4650(5) 0.7283(2) 0.0478(19) Uani 1 1 d . . . . .
H17A H 0.313309 0.501679 0.706993 0.072 Uiso 1 1 calc R U . . .
H17B H 0.370473 0.452224 0.746945 0.072 Uiso 1 1 calc R U . . .
H17C H 0.216898 0.492271 0.742948 0.072 Uiso 1 1 calc R U . . .
C18 C 0.2496(9) 0.1562(5) 0.7287(3) 0.055(2) Uani 1 1 d . . . . .
H18A H 0.349122 0.147732 0.725629 0.083 Uiso 1 1 calc R U . . .
H18B H 0.193850 0.111938 0.714822 0.083 Uiso 1 1 calc R U . . .
H18C H 0.236350 0.155652 0.757402 0.083 Uiso 1 1 calc R U . . .
C19 C -0.0767(7) 0.3226(4) 0.6316(2) 0.0382(16) Uani 1 1 d . . . . .
H19A H -0.044847 0.337952 0.605721 0.057 Uiso 1 1 calc R U . . .
H19B H -0.143812 0.363737 0.639255 0.057 Uiso 1 1 calc R U . . .
H19C H -0.122289 0.268553 0.629163 0.057 Uiso 1 1 calc R U . . .
C20 C 0.5576(7) 0.3980(4) 0.5733(2) 0.0345(15) Uani 1 1 d . . . . .
H20 H 0.515651 0.352050 0.584846 0.041 Uiso 1 1 calc R U . . .
C21 C 0.6722(7) 0.3847(5) 0.5527(2) 0.0424(17) Uani 1 1 d . . . . .
H21 H 0.708573 0.330787 0.550029 0.051 Uiso 1 1 calc R U . . .
C22 C 0.7336(8) 0.4525(5) 0.5357(3) 0.054(2) Uani 1 1 d . . . . .
H22 H 0.812972 0.445767 0.521271 0.064 Uiso 1 1 calc R U . . .
C23 C 0.6766(8) 0.5290(5) 0.5404(3) 0.055(2) Uani 1 1 d . . . . .
H23 H 0.716426 0.576146 0.529231 0.066 Uiso 1 1 calc R U . . .
C24 C 0.5613(8) 0.5370(4) 0.5614(2) 0.0430(18) Uani 1 1 d . . . . .
H24 H 0.522263 0.590184 0.564336 0.052 Uiso 1 1 calc R U . . .
C25 C 0.6814(6) 0.0158(4) 0.63329(17) 0.0239(12) Uani 1 1 d . . . . .
C26 C 0.6060(6) -0.0576(4) 0.62833(18) 0.0247(13) Uani 1 1 d . . . . .
C27 C 0.6106(6) -0.1237(4) 0.59813(18) 0.0246(12) Uani 1 1 d . . . . .
C28 C 0.7338(7) -0.1645(4) 0.5926(2) 0.0334(15) Uani 1 1 d . . . . .
H28 H 0.817703 -0.151611 0.609413 0.040 Uiso 1 1 calc R U . . .
C29 C 0.7362(6) -0.2242(4) 0.5628(2) 0.0342(15) Uani 1 1 d . . . . .
H29 H 0.821818 -0.251131 0.559067 0.041 Uiso 1 1 calc R U . . .
C30 C 0.6152(7) -0.2442(4) 0.5388(2) 0.0313(14) Uani 1 1 d . . . . .
H30 H 0.617009 -0.284654 0.518251 0.038 Uiso 1 1 calc R U . . .
C31 C 0.4909(7) -0.2052(4) 0.5446(2) 0.0357(15) Uani 1 1 d . . . . .
H31 H 0.406382 -0.220346 0.528660 0.043 Uiso 1 1 calc R U . . .
C32 C 0.4884(7) -0.1443(4) 0.57333(19) 0.0337(15) Uani 1 1 d . . . . .
H32 H 0.403161 -0.116277 0.576282 0.040 Uiso 1 1 calc R U . . .
C33 C 0.4159(7) -0.1215(4) 0.6668(2) 0.0372(16) Uani 1 1 d . . . . .
H33A H 0.395354 -0.160302 0.644008 0.045 Uiso 1 1 calc R U . . .
H33B H 0.325792 -0.097646 0.673142 0.045 Uiso 1 1 calc R U . . .
C34 C 0.4840(9) -0.1669(5) 0.7028(2) 0.055(2) Uani 1 1 d . . . . .
H34A H 0.499722 -0.129128 0.725701 0.083 Uiso 1 1 calc R U . . .
H34B H 0.574233 -0.189435 0.696660 0.083 Uiso 1 1 calc R U . . .
H34C H 0.422738 -0.212034 0.709492 0.083 Uiso 1 1 calc R U . . .
C35 C 0.6319(7) 0.1413(4) 0.67588(18) 0.0278(14) Uani 1 1 d . . . . .
C36 C 0.5318(7) 0.1974(4) 0.65880(19) 0.0336(15) Uani 1 1 d . . . . .
C37 C 0.5457(8) 0.2787(4) 0.6714(2) 0.0409(18) Uani 1 1 d . . . . .
H37 H 0.479617 0.318335 0.660238 0.049 Uiso 1 1 calc R U . . .
C38 C 0.6555(8) 0.3037(4) 0.7005(2) 0.0399(17) Uani 1 1 d . . . . .
C39 C 0.7477(8) 0.2445(4) 0.7170(2) 0.0393(17) Uani 1 1 d . . . . .
H39 H 0.821716 0.260759 0.736761 0.047 Uiso 1 1 calc R U . . .
C40 C 0.7370(7) 0.1622(4) 0.70600(18) 0.0302(14) Uani 1 1 d . . . . .
C41 C 0.4087(8) 0.1726(5) 0.6288(2) 0.0452(19) Uani 1 1 d . . . . .
H41A H 0.335205 0.147908 0.643124 0.068 Uiso 1 1 calc R U . . .
H41B H 0.440080 0.132412 0.609743 0.068 Uiso 1 1 calc R U . . .
H41C H 0.371132 0.221310 0.613959 0.068 Uiso 1 1 calc R U . . .
C42 C 0.6689(9) 0.3936(5) 0.7134(3) 0.059(2) Uani 1 1 d . . . . .
H42A H 0.604840 0.427245 0.695209 0.088 Uiso 1 1 calc R U . . .
H42B H 0.765742 0.412116 0.712106 0.088 Uiso 1 1 calc R U . . .
H42C H 0.644908 0.399240 0.741014 0.088 Uiso 1 1 calc R U . . .
C43 C 0.8338(7) 0.0993(5) 0.7276(2) 0.0424(17) Uani 1 1 d . . . . .
H43A H 0.888950 0.125283 0.750728 0.064 Uiso 1 1 calc R U . . .
H43B H 0.897305 0.077537 0.709114 0.064 Uiso 1 1 calc R U . . .
H43C H 0.778055 0.054163 0.737156 0.064 Uiso 1 1 calc R U . . .
C44 C 1.0735(7) 0.1417(4) 0.5658(2) 0.0369(16) Uani 1 1 d . . . . .
H44 H 1.040090 0.188836 0.578604 0.044 Uiso 1 1 calc R U . . .
C45 C 1.1832(7) 0.1514(5) 0.5422(2) 0.0453(19) Uani 1 1 d . . . . .
H45 H 1.222049 0.204292 0.538506 0.054 Uiso 1 1 calc R U . . .
C46 C 1.2341(7) 0.0840(5) 0.5244(2) 0.0405(17) Uani 1 1 d . . . . .
H46 H 1.310867 0.088842 0.508789 0.049 Uiso 1 1 calc R U . . .
C47 C 1.1720(7) 0.0084(4) 0.5294(2) 0.0410(17) Uani 1 1 d . . . . .
H47 H 1.204218 -0.039450 0.516861 0.049 Uiso 1 1 calc R U . . .
C48 C 1.0628(7) 0.0038(4) 0.5528(2) 0.0362(16) Uani 1 1 d . . . . .
H48 H 1.020301 -0.048194 0.556146 0.043 Uiso 1 1 calc R U . . .
N1 N 0.5027(5) 0.4723(3) 0.57780(15) 0.0280(11) Uani 1 1 d . . . . .
N2 N -0.0466(5) 0.5703(3) 0.64763(16) 0.0287(12) Uani 1 1 d . . . . .
N3 N -0.0352(5) 0.5029(3) 0.66995(16) 0.0299(12) Uani 1 1 d . . . . .
N4 N 0.0798(5) 0.4673(3) 0.65915(15) 0.0255(11) Uani 1 1 d . . . . .
N5 N 1.0135(5) 0.0699(3) 0.57122(15) 0.0274(11) Uani 1 1 d . . . . .
N6 N 0.5083(5) -0.0550(3) 0.65492(16) 0.0287(12) Uani 1 1 d . . . . .
N7 N 0.5122(5) 0.0139(3) 0.67595(16) 0.0327(12) Uani 1 1 d . . . . .
N8 N 0.6161(5) 0.0565(3) 0.66244(14) 0.0251(11) Uani 1 1 d . . . . .
PD1 Pd 0.31949(4) 0.48958(3) 0.60693(2) 0.02213(11) Uani 1 1 d . . . . .
PD2 Pd 0.84447(4) 0.04855(3) 0.60528(2) 0.02201(10) Uani 1 1 d . . . . .
I1 I 0.43606(4) 0.60910(3) 0.65160(2) 0.03534(11) Uani 1 1 d . . . . .
I2 I 0.18298(5) 0.38632(3) 0.55770(2) 0.03514(11) Uani 1 1 d . . . . .
I3 I 0.67713(5) 0.13064(3) 0.55411(2) 0.03689(12) Uani 1 1 d . . . . .
I4 I 1.01571(4) -0.03416(3) 0.65757(2) 0.03440(11) Uani 1 1 d . . . . .

loop_
_atom_site_aniso_label
_atom_site_aniso_U_11
_atom_site_aniso_U_22
_atom_site_aniso_U_33
_atom_site_aniso_U_23
_atom_site_aniso_U_13
_atom_site_aniso_U_12
C1 0.022(3) 0.025(3) 0.023(3) -0.005(2) 0.008(2) -0.002(2)
C2 0.019(3) 0.026(3) 0.027(3) -0.004(3) 0.006(2) -0.002(2)
C3 0.014(3) 0.030(3) 0.030(3) 0.001(3) 0.008(2) 0.004(2)
C4 0.027(3) 0.026(3) 0.035(3) -0.004(3) 0.005(3) 0.003(3)
C5 0.035(4) 0.026(3) 0.032(3) 0.002(3) 0.004(3) 0.001(3)
C6 0.020(3) 0.033(4) 0.038(4) 0.007(3) 0.008(3) 0.003(3)
C7 0.027(3) 0.027(3) 0.044(4) -0.009(3) 0.002(3) 0.000(3)
C8 0.028(3) 0.030(3) 0.026(3) -0.006(3) 0.003(2) 0.001(3)
C9 0.030(4) 0.045(4) 0.064(5) 0.013(4) 0.026(3) 0.016(3)
C10 0.074(6) 0.055(6) 0.092(7) -0.005(5) 0.052(6) 0.018(5)
C11 0.023(3) 0.029(3) 0.023(3) 0.004(3) 0.012(2) 0.000(2)
C12 0.029(3) 0.034(4) 0.031(3) 0.000(3) 0.007(3) -0.004(3)
C13 0.034(4) 0.045(4) 0.034(4) 0.010(3) 0.009(3) 0.001(3)
C14 0.046(4) 0.021(3) 0.043(4) 0.007(3) 0.024(3) 0.006(3)
C15 0.044(4) 0.027(4) 0.037(4) -0.002(3) 0.017(3) -0.005(3)
C16 0.031(3) 0.029(3) 0.031(3) -0.002(3) 0.013(3) -0.007(3)
C17 0.060(5) 0.038(4) 0.041(4) 0.002(3) -0.013(4) -0.015(4)
C18 0.074(6) 0.032(4) 0.063(5) 0.016(4) 0.022(4) 0.013(4)
C19 0.031(4) 0.045(4) 0.040(4) -0.002(3) 0.009(3) -0.014(3)
C20 0.033(4) 0.031(4) 0.043(4) 0.003(3) 0.015(3) 0.000(3)
C21 0.039(4) 0.035(4) 0.056(5) 0.003(3) 0.022(3) 0.012(3)
C22 0.054(5) 0.044(5) 0.073(6) -0.005(4) 0.048(4) 0.003(4)
C23 0.062(5) 0.032(4) 0.082(6) 0.003(4) 0.056(5) -0.001(4)
C24 0.054(5) 0.025(4) 0.055(5) 0.003(3) 0.031(4) 0.006(3)
C25 0.022(3) 0.026(3) 0.025(3) 0.002(2) 0.004(2) 0.007(2)
C26 0.021(3) 0.028(3) 0.026(3) 0.007(3) 0.005(2) 0.004(2)
C27 0.022(3) 0.024(3) 0.029(3) 0.006(3) 0.005(2) 0.001(2)
C28 0.026(3) 0.030(4) 0.042(4) -0.004(3) -0.005(3) 0.003(3)
C29 0.020(3) 0.034(4) 0.050(4) 0.000(3) 0.008(3) 0.005(3)
C30 0.034(4) 0.025(3) 0.036(4) -0.001(3) 0.006(3) -0.005(3)
C31 0.031(4) 0.039(4) 0.035(4) 0.002(3) -0.006(3) 0.000(3)
C32 0.026(3) 0.041(4) 0.034(4) 0.001(3) 0.001(3) 0.009(3)
C33 0.026(3) 0.041(4) 0.046(4) 0.003(3) 0.014(3) -0.008(3)
C34 0.061(5) 0.049(5) 0.059(5) 0.017(4) 0.020(4) -0.002(4)
C35 0.036(3) 0.023(3) 0.028(3) 0.002(3) 0.016(3) 0.004(3)
C36 0.034(4) 0.042(4) 0.027(3) 0.004(3) 0.014(3) 0.009(3)
C37 0.048(4) 0.038(4) 0.042(4) 0.012(3) 0.025(3) 0.020(3)
C38 0.054(5) 0.027(4) 0.043(4) 0.001(3) 0.028(4) 0.001(3)
C39 0.050(4) 0.036(4) 0.035(4) -0.004(3) 0.019(3) -0.007(3)
C40 0.036(4) 0.032(4) 0.025(3) -0.002(3) 0.014(3) -0.003(3)
C41 0.044(4) 0.056(5) 0.036(4) 0.007(3) 0.009(3) 0.026(4)
C42 0.073(6) 0.029(4) 0.079(6) -0.005(4) 0.032(5) 0.005(4)
C43 0.044(4) 0.047(5) 0.035(4) -0.003(3) 0.000(3) 0.013(3)
C44 0.041(4) 0.023(3) 0.048(4) -0.006(3) 0.014(3) -0.005(3)
C45 0.038(4) 0.040(4) 0.062(5) -0.003(4) 0.026(4) -0.012(3)
C46 0.033(4) 0.044(4) 0.047(4) 0.003(3) 0.014(3) -0.004(3)
C47 0.047(4) 0.026(4) 0.053(4) -0.003(3) 0.022(3) 0.012(3)
C48 0.038(4) 0.023(3) 0.051(4) -0.002(3) 0.016(3) -0.003(3)
N1 0.028(3) 0.022(3) 0.036(3) 0.003(2) 0.014(2) 0.005(2)
N2 0.023(3) 0.031(3) 0.035(3) 0.003(2) 0.013(2) 0.006(2)
N3 0.024(3) 0.034(3) 0.035(3) 0.004(2) 0.019(2) 0.003(2)
N4 0.027(3) 0.023(3) 0.028(3) 0.002(2) 0.008(2) -0.003(2)
N5 0.027(3) 0.026(3) 0.030(3) 0.000(2) 0.006(2) 0.005(2)
N6 0.025(3) 0.027(3) 0.034(3) 0.004(2) 0.004(2) 0.001(2)
N7 0.031(3) 0.037(3) 0.032(3) 0.007(3) 0.013(2) 0.003(2)
N8 0.024(3) 0.028(3) 0.024(3) 0.000(2) 0.005(2) 0.001(2)
PD1 0.0203(2) 0.0214(2) 0.0263(2) -0.00045(18) 0.00961(17) 0.00208(17)
PD2 0.0208(2) 0.0210(2) 0.0249(2) -0.00017(18) 0.00587(17) 0.00156(17)
I1 0.0234(2) 0.0416(3) 0.0416(3) -0.0110(2) 0.00615(17) -0.00515(18)
I2 0.0388(2) 0.0307(2) 0.0384(2) -0.01036(19) 0.01516(18) -0.00922(19)
I3 0.0349(2) 0.0413(3) 0.0361(2) 0.0137(2) 0.01120(18) 0.01463(19)
I4 0.0290(2) 0.0437(3) 0.0293(2) -0.00378(19) -0.00211(16) 0.00985(18)

loop_
_atom_type_symbol
_atom_type_description
_atom_type_scat_dispersion_real
_atom_type_scat_dispersion_imag
_atom_type_scat_source
C C 0.0033 0.0016 'International Tables Vol C Tables 4.2.6.8 and 6.1.1.4'
H H 0.0000 0.0000 'International Tables Vol C Tables 4.2.6.8 and 6.1.1.4'
N N 0.0061 0.0033 'International Tables Vol C Tables 4.2.6.8 and 6.1.1.4'
Pd Pd -0.9988 1.0072 'International Tables Vol C Tables 4.2.6.8 and 6.1.1.4'
I I -0.4742 1.8119 'International Tables Vol C Tables 4.2.6.8 and 6.1.1.4'

loop_
_geom_angle_atom_site_label_1
_geom_angle_atom_site_label_2
_geom_angle_atom_site_label_3
_geom_angle
_geom_angle_site_symmetry_1
_geom_angle_site_symmetry_3
_geom_angle_publ_flag
N4 C1 C2 103.2(5) . . ?
N4 C1 PD1 130.7(4) . . ?
C2 C1 PD1 126.1(4) . . ?
N2 C2 C1 106.1(5) . . ?
N2 C2 C3 125.2(5) . . ?
C1 C2 C3 128.7(5) . . ?
C8 C3 C4 119.0(6) . . ?
C8 C3 C2 121.7(5) . . ?
C4 C3 C2 119.2(5) . . ?
C5 C4 C3 119.6(6) . . ?
C5 C4 H4 120.2 . . ?
C3 C4 H4 120.2 . . ?
C6 C5 C4 120.9(6) . . ?
C6 C5 H5 119.6 . . ?
C4 C5 H5 119.6 . . ?
C5 C6 C7 119.6(6) . . ?
C5 C6 H6 120.2 . . ?
C7 C6 H6 120.2 . . ?
C8 C7 C6 120.0(6) . . ?
C8 C7 H7 120.0 . . ?
C6 C7 H7 120.0 . . ?
C7 C8 C3 121.0(6) . . ?
C7 C8 H8 119.5 . . ?
C3 C8 H8 119.5 . . ?
N2 C9 C10 112.1(6) . . ?
N2 C9 H9A 109.2 . . ?
C10 C9 H9A 109.2 . . ?
N2 C9 H9B 109.2 . . ?
C10 C9 H9B 109.2 . . ?
H9A C9 H9B 107.9 . . ?
C9 C10 H10A 109.5 . . ?
C9 C10 H10B 109.5 . . ?
H10A C10 H10B 109.5 . . ?
C9 C10 H10C 109.5 . . ?
H10A C10 H10C 109.5 . . ?
H10B C10 H10C 109.5 . . ?
C16 C11 C12 123.2(6) . . ?
C16 C11 N4 118.1(5) . . ?
C12 C11 N4 118.7(5) . . ?
C13 C12 C11 117.1(6) . . ?
C13 C12 C17 121.7(6) . . ?
C11 C12 C17 121.2(6) . . ?
C12 C13 C14 122.2(6) . . ?
C12 C13 H13 118.9 . . ?
C14 C13 H13 118.9 . . ?
C15 C14 C13 118.2(6) . . ?
C15 C14 C18 121.5(7) . . ?
C13 C14 C18 120.3(7) . . ?
C14 C15 C16 122.5(6) . . ?
C14 C15 H15 118.8 . . ?
C16 C15 H15 118.8 . . ?
C11 C16 C15 116.6(6) . . ?
C11 C16 C19 122.7(6) . . ?
C15 C16 C19 120.7(6) . . ?
C12 C17 H17A 109.5 . . ?
C12 C17 H17B 109.5 . . ?
H17A C17 H17B 109.5 . . ?
C12 C17 H17C 109.5 . . ?
H17A C17 H17C 109.5 . . ?
H17B C17 H17C 109.5 . . ?
C14 C18 H18A 109.5 . . ?
C14 C18 H18B 109.5 . . ?
H18A C18 H18B 109.5 . . ?
C14 C18 H18C 109.5 . . ?
H18A C18 H18C 109.5 . . ?
H18B C18 H18C 109.5 . . ?
C16 C19 H19A 109.5 . . ?
C16 C19 H19B 109.5 . . ?
H19A C19 H19B 109.5 . . ?
C16 C19 H19C 109.5 . . ?
H19A C19 H19C 109.5 . . ?
H19B C19 H19C 109.5 . . ?
N1 C20 C21 123.2(6) . . ?
N1 C20 H20 118.4 . . ?
C21 C20 H20 118.4 . . ?
C20 C21 C22 118.3(6) . . ?
C20 C21 H21 120.9 . . ?
C22 C21 H21 120.9 . . ?
C23 C22 C21 118.4(6) . . ?
C23 C22 H22 120.8 . . ?
C21 C22 H22 120.8 . . ?
C22 C23 C24 119.7(7) . . ?
C22 C23 H23 120.2 . . ?
C24 C23 H23 120.2 . . ?
N1 C24 C23 122.0(6) . . ?
N1 C24 H24 119.0 . . ?
C23 C24 H24 119.0 . . ?
N8 C25 C26 102.9(5) . . ?
N8 C25 PD2 130.2(4) . . ?
C26 C25 PD2 126.8(4) . . ?
N6 C26 C25 106.3(5) . . ?
N6 C26 C27 122.9(5) . . ?
C25 C26 C27 130.5(5) . . ?
C28 C27 C32 118.5(6) . . ?
C28 C27 C26 121.9(5) . . ?
C32 C27 C26 119.5(5) . . ?
C27 C28 C29 120.6(6) . . ?
C27 C28 H28 119.7 . . ?
C29 C28 H28 119.7 . . ?
C30 C29 C28 120.2(6) . . ?
C30 C29 H29 119.9 . . ?
C28 C29 H29 119.9 . . ?
C29 C30 C31 119.6(6) . . ?
C29 C30 H30 120.2 . . ?
C31 C30 H30 120.2 . . ?
C32 C31 C30 120.5(6) . . ?
C32 C31 H31 119.7 . . ?
C30 C31 H31 119.7 . . ?
C31 C32 C27 120.4(6) . . ?
C31 C32 H32 119.8 . . ?
C27 C32 H32 119.8 . . ?
N6 C33 C34 110.7(6) . . ?
N6 C33 H33A 109.5 . . ?
C34 C33 H33A 109.5 . . ?
N6 C33 H33B 109.5 . . ?
C34 C33 H33B 109.5 . . ?
H33A C33 H33B 108.1 . . ?
C33 C34 H34A 109.5 . . ?
C33 C34 H34B 109.5 . . ?
H34A C34 H34B 109.5 . . ?
C33 C34 H34C 109.5 . . ?
H34A C34 H34C 109.5 . . ?
H34B C34 H34C 109.5 . . ?
C40 C35 C36 123.1(6) . . ?
C40 C35 N8 120.0(5) . . ?
C36 C35 N8 116.7(6) . . ?
C37 C36 C35 117.3(6) . . ?
C37 C36 C41 119.7(6) . . ?
C35 C36 C41 123.0(6) . . ?
C36 C37 C38 121.5(6) . . ?
C36 C37 H37 119.3 . . ?
C38 C37 H37 119.3 . . ?
C39 C38 C37 118.0(6) . . ?
C39 C38 C42 121.7(7) . . ?
C37 C38 C42 120.2(7) . . ?
C38 C39 C40 122.7(7) . . ?
C38 C39 H39 118.6 . . ?
C40 C39 H39 118.6 . . ?
C35 C40 C39 117.1(6) . . ?
C35 C40 C43 122.7(6) . . ?
C39 C40 C43 120.1(6) . . ?
C36 C41 H41A 109.5 . . ?
C36 C41 H41B 109.5 . . ?
H41A C41 H41B 109.5 . . ?
C36 C41 H41C 109.5 . . ?
H41A C41 H41C 109.5 . . ?
H41B C41 H41C 109.5 . . ?
C38 C42 H42A 109.5 . . ?
C38 C42 H42B 109.5 . . ?
H42A C42 H42B 109.5 . . ?
C38 C42 H42C 109.5 . . ?
H42A C42 H42C 109.5 . . ?
H42B C42 H42C 109.5 . . ?
C40 C43 H43A 109.5 . . ?
C40 C43 H43B 109.5 . . ?
H43A C43 H43B 109.5 . . ?
C40 C43 H43C 109.5 . . ?
H43A C43 H43C 109.5 . . ?
H43B C43 H43C 109.5 . . ?
N5 C44 C45 123.0(6) . . ?
N5 C44 H44 118.5 . . ?
C45 C44 H44 118.5 . . ?
C46 C45 C44 119.1(7) . . ?
C46 C45 H45 120.5 . . ?
C44 C45 H45 120.5 . . ?
C45 C46 C47 118.8(6) . . ?
C45 C46 H46 120.6 . . ?
C47 C46 H46 120.6 . . ?
C48 C47 C46 118.7(6) . . ?
C48 C47 H47 120.6 . . ?
C46 C47 H47 120.6 . . ?
N5 C48 C47 122.9(6) . . ?
N5 C48 H48 118.6 . . ?
C47 C48 H48 118.6 . . ?
C20 N1 C24 118.5(5) . . ?
C20 N1 PD1 122.1(4) . . ?
C24 N1 PD1 119.4(4) . . ?
N3 N2 C2 113.5(5) . . ?
N3 N2 C9 117.9(5) . . ?
C2 N2 C9 128.6(5) . . ?
N2 N3 N4 103.1(4) . . ?
N3 N4 C1 114.1(5) . . ?
N3 N4 C11 117.4(5) . . ?
C1 N4 C11 128.5(5) . . ?
C44 N5 C48 117.4(5) . . ?
C44 N5 PD2 126.2(4) . . ?
C48 N5 PD2 116.4(4) . . ?
N7 N6 C26 113.2(5) . . ?
N7 N6 C33 117.4(5) . . ?
C26 N6 C33 128.9(5) . . ?
N6 N7 N8 103.8(5) . . ?
N7 N8 C25 113.8(5) . . ?
N7 N8 C35 116.4(5) . . ?
C25 N8 C35 129.2(5) . . ?
C1 PD1 N1 176.0(2) . . ?
C1 PD1 I2 88.99(17) . . ?
N1 PD1 I2 90.49(14) . . ?
C1 PD1 I1 87.90(17) . . ?
N1 PD1 I1 92.12(14) . . ?
I2 PD1 I1 172.31(2) . . ?
C25 PD2 N5 172.8(2) . . ?
C25 PD2 I3 89.24(16) . . ?
N5 PD2 I3 90.93(14) . . ?
C25 PD2 I4 90.91(16) . . ?
N5 PD2 I4 88.96(14) . . ?
I3 PD2 I4 179.62(3) . . ?

loop_
_geom_bond_atom_site_label_1
_geom_bond_atom_site_label_2
_geom_bond_distance
_geom_bond_site_symmetry_2
_geom_bond_publ_flag
C1 N4 1.379(7) . ?
C1 C2 1.383(8) . ?
C1 PD1 1.970(5) . ?
C2 N2 1.358(7) . ?
C2 C3 1.466(8) . ?
C3 C8 1.390(9) . ?
C3 C4 1.401(8) . ?
C4 C5 1.386(9) . ?
C4 H4 0.9500 . ?
C5 C6 1.382(9) . ?
C5 H5 0.9500 . ?
C6 C7 1.388(9) . ?
C6 H6 0.9500 . ?
C7 C8 1.377(9) . ?
C7 H7 0.9500 . ?
C8 H8 0.9500 . ?
C9 N2 1.478(8) . ?
C9 C10 1.506(12) . ?
C9 H9A 0.9900 . ?
C9 H9B 0.9900 . ?
C10 H10A 0.9800 . ?
C10 H10B 0.9800 . ?
C10 H10C 0.9800 . ?
C11 C16 1.389(9) . ?
C11 C12 1.397(8) . ?
C11 N4 1.452(8) . ?
C12 C13 1.382(9) . ?
C12 C17 1.495(9) . ?
C13 C14 1.401(10) . ?
C13 H13 0.9500 . ?
C14 C15 1.373(10) . ?
C14 C18 1.505(9) . ?
C15 C16 1.404(9) . ?
C15 H15 0.9500 . ?
C16 C19 1.499(9) . ?
C17 H17A 0.9800 . ?
C17 H17B 0.9800 . ?
C17 H17C 0.9800 . ?
C18 H18A 0.9800 . ?
C18 H18B 0.9800 . ?
C18 H18C 0.9800 . ?
C19 H19A 0.9800 . ?
C19 H19B 0.9800 . ?
C19 H19C 0.9800 . ?
C20 N1 1.331(8) . ?
C20 C21 1.375(9) . ?
C20 H20 0.9500 . ?
C21 C22 1.397(10) . ?
C21 H21 0.9500 . ?
C22 C23 1.374(10) . ?
C22 H22 0.9500 . ?
C23 C24 1.378(9) . ?
C23 H23 0.9500 . ?
C24 N1 1.338(8) . ?
C24 H24 0.9500 . ?
C25 N8 1.382(7) . ?
C25 C26 1.394(8) . ?
C25 PD2 1.980(6) . ?
C26 N6 1.359(7) . ?
C26 C27 1.477(8) . ?
C27 C28 1.383(8) . ?
C27 C32 1.397(8) . ?
C28 C29 1.391(9) . ?
C28 H28 0.9500 . ?
C29 C30 1.374(9) . ?
C29 H29 0.9500 . ?
C30 C31 1.382(9) . ?
C30 H30 0.9500 . ?
C31 C32 1.379(9) . ?
C31 H31 0.9500 . ?
C32 H32 0.9500 . ?
C33 N6 1.478(8) . ?
C33 C34 1.497(10) . ?
C33 H33A 0.9900 . ?
C33 H33B 0.9900 . ?
C34 H34A 0.9800 . ?
C34 H34B 0.9800 . ?
C34 H34C 0.9800 . ?
C35 C40 1.384(9) . ?
C35 C36 1.398(9) . ?
C35 N8 1.451(8) . ?
C36 C37 1.387(10) . ?
C36 C41 1.516(10) . ?
C37 C38 1.410(11) . ?
C37 H37 0.9500 . ?
C38 C39 1.378(10) . ?
C38 C42 1.523(10) . ?
C39 C40 1.387(9) . ?
C39 H39 0.9500 . ?
C40 C43 1.510(9) . ?
C41 H41A 0.9800 . ?
C41 H41B 0.9800 . ?
C41 H41C 0.9800 . ?
C42 H42A 0.9800 . ?
C42 H42B 0.9800 . ?
C42 H42C 0.9800 . ?
C43 H43A 0.9800 . ?
C43 H43B 0.9800 . ?
C43 H43C 0.9800 . ?
C44 N5 1.321(8) . ?
C44 C45 1.390(9) . ?
C44 H44 0.9500 . ?
C45 C46 1.361(10) . ?
C45 H45 0.9500 . ?
C46 C47 1.382(10) . ?
C46 H46 0.9500 . ?
C47 C48 1.376(9) . ?
C47 H47 0.9500 . ?
C48 N5 1.347(8) . ?
C48 H48 0.9500 . ?
N1 PD1 2.116(5) . ?
N2 N3 1.322(7) . ?
N3 N4 1.328(7) . ?
N5 PD2 2.107(5) . ?
N6 N7 1.319(7) . ?
N7 N8 1.331(7) . ?
PD1 I2 2.5973(6) . ?
PD1 I1 2.6208(6) . ?
PD2 I3 2.5801(6) . ?
PD2 I4 2.6281(6) . ?

loop_
_geom_torsion_atom_site_label_1
_geom_torsion_atom_site_label_2
_geom_torsion_atom_site_label_3
_geom_torsion_atom_site_label_4
_geom_torsion
_geom_torsion_site_symmetry_1
_geom_torsion_site_symmetry_2
_geom_torsion_site_symmetry_3
_geom_torsion_site_symmetry_4
_geom_torsion_publ_flag
N4 C1 C2 N2 0.2(6) . . . . ?
PD1 C1 C2 N2 -177.9(4) . . . . ?
N4 C1 C2 C3 -179.0(6) . . . . ?
PD1 C1 C2 C3 2.9(9) . . . . ?
N2 C2 C3 C8 67.4(8) . . . . ?
C1 C2 C3 C8 -113.5(7) . . . . ?
N2 C2 C3 C4 -115.6(7) . . . . ?
C1 C2 C3 C4 63.5(8) . . . . ?
C8 C3 C4 C5 0.5(8) . . . . ?
C2 C3 C4 C5 -176.6(5) . . . . ?
C3 C4 C5 C6 -1.6(9) . . . . ?
C4 C5 C6 C7 1.9(9) . . . . ?
C5 C6 C7 C8 -1.0(9) . . . . ?
C6 C7 C8 C3 -0.1(9) . . . . ?
C4 C3 C8 C7 0.4(9) . . . . ?
C2 C3 C8 C7 177.4(5) . . . . ?
C16 C11 C12 C13 6.5(9) . . . . ?
N4 C11 C12 C13 -176.6(5) . . . . ?
C16 C11 C12 C17 -170.1(6) . . . . ?
N4 C11 C12 C17 6.8(9) . . . . ?
C11 C12 C13 C14 -3.1(9) . . . . ?
C17 C12 C13 C14 173.5(7) . . . . ?
C12 C13 C14 C15 -0.2(10) . . . . ?
C12 C13 C14 C18 -179.1(6) . . . . ?
C13 C14 C15 C16 0.5(10) . . . . ?
C18 C14 C15 C16 179.4(6) . . . . ?
C12 C11 C16 C15 -6.2(9) . . . . ?
N4 C11 C16 C15 176.9(5) . . . . ?
C12 C11 C16 C19 173.4(6) . . . . ?
N4 C11 C16 C19 -3.5(8) . . . . ?
C14 C15 C16 C11 2.6(9) . . . . ?
C14 C15 C16 C19 -177.1(6) . . . . ?
N1 C20 C21 C22 0.0(12) . . . . ?
C20 C21 C22 C23 -0.1(13) . . . . ?
C21 C22 C23 C24 -0.1(14) . . . . ?
C22 C23 C24 N1 0.4(14) . . . . ?
N8 C25 C26 N6 -1.6(6) . . . . ?
PD2 C25 C26 N6 177.1(4) . . . . ?
N8 C25 C26 C27 171.3(6) . . . . ?
PD2 C25 C26 C27 -10.0(9) . . . . ?
N6 C26 C27 C28 -131.6(6) . . . . ?
C25 C26 C27 C28 56.5(9) . . . . ?
N6 C26 C27 C32 50.5(8) . . . . ?
C25 C26 C27 C32 -121.3(7) . . . . ?
C32 C27 C28 C29 0.6(9) . . . . ?
C26 C27 C28 C29 -177.3(6) . . . . ?
C27 C28 C29 C30 -1.0(10) . . . . ?
C28 C29 C30 C31 -0.5(10) . . . . ?
C29 C30 C31 C32 2.3(10) . . . . ?
C30 C31 C32 C27 -2.7(10) . . . . ?
C28 C27 C32 C31 1.2(10) . . . . ?
C26 C27 C32 C31 179.1(6) . . . . ?
C40 C35 C36 C37 3.9(9) . . . . ?
N8 C35 C36 C37 179.9(5) . . . . ?
C40 C35 C36 C41 -173.9(6) . . . . ?
N8 C35 C36 C41 2.1(9) . . . . ?
C35 C36 C37 C38 -0.4(9) . . . . ?
C41 C36 C37 C38 177.5(6) . . . . ?
C36 C37 C38 C39 -1.6(10) . . . . ?
C36 C37 C38 C42 179.2(6) . . . . ?
C37 C38 C39 C40 0.4(10) . . . . ?
C42 C38 C39 C40 179.6(6) . . . . ?
C36 C35 C40 C39 -5.1(9) . . . . ?
N8 C35 C40 C39 179.0(5) . . . . ?
C36 C35 C40 C43 172.6(6) . . . . ?
N8 C35 C40 C43 -3.3(9) . . . . ?
C38 C39 C40 C35 2.8(10) . . . . ?
C38 C39 C40 C43 -174.9(6) . . . . ?
N5 C44 C45 C46 -1.5(12) . . . . ?
C44 C45 C46 C47 2.0(12) . . . . ?
C45 C46 C47 C48 -1.2(11) . . . . ?
C46 C47 C48 N5 -0.1(11) . . . . ?
C21 C20 N1 C24 0.2(11) . . . . ?
C21 C20 N1 PD1 176.5(6) . . . . ?
C23 C24 N1 C20 -0.5(11) . . . . ?
C23 C24 N1 PD1 -176.9(7) . . . . ?
C1 C2 N2 N3 0.7(7) . . . . ?
C3 C2 N2 N3 179.9(6) . . . . ?
C1 C2 N2 C9 179.7(6) . . . . ?
C3 C2 N2 C9 -1.0(10) . . . . ?
C10 C9 N2 N3 82.5(8) . . . . ?
C10 C9 N2 C2 -96.5(8) . . . . ?
C2 N2 N3 N4 -1.2(7) . . . . ?
C9 N2 N3 N4 179.6(6) . . . . ?
N2 N3 N4 C1 1.4(7) . . . . ?
N2 N3 N4 C11 -178.0(5) . . . . ?
C2 C1 N4 N3 -1.0(7) . . . . ?
PD1 C1 N4 N3 177.0(4) . . . . ?
C2 C1 N4 C11 178.3(5) . . . . ?
PD1 C1 N4 C11 -3.7(9) . . . . ?
C16 C11 N4 N3 77.2(7) . . . . ?
C12 C11 N4 N3 -99.9(6) . . . . ?
C16 C11 N4 C1 -102.1(7) . . . . ?
C12 C11 N4 C1 80.8(8) . . . . ?
C45 C44 N5 C48 0.1(10) . . . . ?
C45 C44 N5 PD2 -178.7(6) . . . . ?
C47 C48 N5 C44 0.7(10) . . . . ?
C47 C48 N5 PD2 179.6(6) . . . . ?
C25 C26 N6 N7 1.2(7) . . . . ?
C27 C26 N6 N7 -172.3(5) . . . . ?
C25 C26 N6 C33 -169.5(6) . . . . ?
C27 C26 N6 C33 16.9(9) . . . . ?
C34 C33 N6 N7 -79.2(7) . . . . ?
C34 C33 N6 C26 91.2(8) . . . . ?
C26 N6 N7 N8 -0.3(6) . . . . ?
C33 N6 N7 N8 171.7(5) . . . . ?
N6 N7 N8 C25 -0.9(6) . . . . ?
N6 N7 N8 C35 171.0(5) . . . . ?
C26 C25 N8 N7 1.6(6) . . . . ?
PD2 C25 N8 N7 -177.1(4) . . . . ?
C26 C25 N8 C35 -169.1(6) . . . . ?
PD2 C25 N8 C35 12.3(9) . . . . ?
C40 C35 N8 N7 102.7(6) . . . . ?
C36 C35 N8 N7 -73.5(7) . . . . ?
C40 C35 N8 C25 -86.9(8) . . . . ?
C36 C35 N8 C25 97.0(7) . . . . ?
